data_1548172
loop_
_publ_author_name
'Sheng-Qun Su'
'Takashi Kamachi'
'Zi-Shuo Yao'
'You-Gui Huang'
'Yoshihito Shiota'
'Kazunari Yoshizawa'
'Nobuaki Azuma'
'Yuji Miyazaki'
'Motohiro Nakano'
'Goro Maruta'
'Sadamu Takeda'
'Soonchul Kang'
'Shinji Kanegawa'
'Osamu Sato'

_publ_section_title
;
 Assembling an alkyl rotor to access abrupt and reversible crystalline
 deformation of a cobalt(II) complex
;
_journal_name_full 'Nature Communications'
_journal_page_first 8810
_journal_paper_doi 10.1038/ncomms9810
_journal_volume 6
_journal_year 2015
_chemical_formula_moiety 'C16 H8 D9 N7 O8 Zn'
_chemical_formula_sum 'C16 H17 N7 O8 Zn'
_chemical_formula_weight 509.74
_space_group_IT_number 14
_symmetry_cell_setting monoclinic
_symmetry_space_group_name_Hall '-P 2ybc'
_symmetry_space_group_name_H-M 'P 1 21/c 1'
_atom_sites_solution_hydrogens geom
_atom_sites_solution_primary direct
_atom_sites_solution_secondary difmap
_cell_angle_alpha 90.00
_cell_angle_beta 101.902(6)
_cell_angle_gamma 90.00
_cell_formula_units_Z 4
_cell_length_a 9.871(2)
_cell_length_b 26.022(6)
_cell_length_c 8.286(2)
_cell_measurement_reflns_used 6854
_cell_measurement_temperature 303(2)
_cell_measurement_theta_max 30.1661
_cell_measurement_theta_min 2.2492
_cell_volume 2082.6(8)
_computing_structure_refinement 'SHELXL-97 (Sheldrick, 1997)'
_computing_structure_solution 'SHELXS-97 (Sheldrick, 1990)'
_diffrn_ambient_temperature 303(2)
_diffrn_detector_area_resol_mean 28.5714
_diffrn_measured_fraction_theta_full 0.980
_diffrn_measured_fraction_theta_max 0.980
_diffrn_measurement_device_type Molybdenum
_diffrn_measurement_method dtprofit.ref
_diffrn_radiation_monochromator graphite
_diffrn_radiation_source 'fine-focus sealed tube'
_diffrn_radiation_type MoK\a
_diffrn_radiation_wavelength 0.71075
_diffrn_reflns_av_R_equivalents 0.0683
_diffrn_reflns_av_sigmaI/netI 0.0880
_diffrn_reflns_limit_h_max 11
_diffrn_reflns_limit_h_min -12
_diffrn_reflns_limit_k_max 33
_diffrn_reflns_limit_k_min -32
_diffrn_reflns_limit_l_max 10
_diffrn_reflns_limit_l_min -10
_diffrn_reflns_number 19070
_diffrn_reflns_theta_full 27.47
_diffrn_reflns_theta_max 27.47
_diffrn_reflns_theta_min 3.03
_exptl_absorpt_coefficient_mu 1.239
_exptl_absorpt_correction_T_max 0.8861
_exptl_absorpt_correction_T_min 0.8359
_exptl_absorpt_correction_type multi-scan
_exptl_crystal_colour colorless
_exptl_crystal_density_diffrn 1.597
_exptl_crystal_density_method 'not measured'
_exptl_crystal_description prism
_exptl_crystal_F_000 1024
_exptl_crystal_size_max 0.15
_exptl_crystal_size_mid 0.12
_exptl_crystal_size_min 0.10
_refine_diff_density_max 0.312
_refine_diff_density_min -0.310
_refine_diff_density_rms 0.060
_refine_ls_extinction_method none
_refine_ls_goodness_of_fit_ref 1.062
_refine_ls_hydrogen_treatment mixed
_refine_ls_matrix_type full
_refine_ls_number_parameters 308
_refine_ls_number_reflns 4679
_refine_ls_number_restraints 0
_refine_ls_restrained_S_all 1.062
_refine_ls_R_factor_all 0.1261
_refine_ls_R_factor_gt 0.0599
_refine_ls_shift/su_max 0.004
_refine_ls_shift/su_mean 0.000
_refine_ls_structure_factor_coef Fsqd
_refine_ls_weighting_details 'calc w=1/[\s^2^(Fo^2^)+(0.0588P)^2^+0.0000P] where P=(Fo^2^+2Fc^2^)/3'
_refine_ls_weighting_scheme calc
_refine_ls_wR_factor_gt 0.1338
_refine_ls_wR_factor_ref 0.1700
_reflns_number_gt 2440
_reflns_number_total 4679
_reflns_threshold_expression >2sigma(I)
_cod_data_source_file 15.cif
_cod_data_source_block 15
_cod_depositor_comments
;
The following automatic conversions were performed:

'_symmetry_cell_setting' value 'Monoclinic' changed to 'monoclinic'
according to the built-in table from CIF Core dictionary named
'cif_core.dic' version 2.4.1 from 2010-06-29.

'_exptl_absorpt_correction_type' value 'Multi-scan' changed to
'multi-scan' according to the built-in table from CIF Core dictionary
named 'cif_core.dic' version 2.4.1 from 2010-06-29.

Automatic conversion script
Id: cif_fix_values 5376 2017-05-30 11:51:03Z andrius 
;
_cod_original_cell_volume 2082.7(8)
_cod_original_sg_symbol_H-M P21/c
_cod_database_code 1548172

loop_
_symmetry_equiv_pos_as_xyz
'x, y, z'
'-x, y+1/2, -z+1/2'
'-x, -y, -z'
'x, -y-1/2, z-1/2'

loop_
_atom_site_label
_atom_site_type_symbol
_atom_site_fract_x
_atom_site_fract_y
_atom_site_fract_z
_atom_site_U_iso_or_equiv
_atom_site_adp_type
_atom_site_occupancy
_atom_site_symmetry_multiplicity
_atom_site_calc_flag
_atom_site_refinement_flags
_atom_site_disorder_assembly
_atom_site_disorder_group
Zn1 Zn 0.05488(5) 0.37340(2) 0.71160(7) 0.0639(3) Uani 1 1 d . . .
C1 C -0.1011(6) 0.4753(2) 0.8113(7) 0.0808(16) Uani 1 1 d . . .
H1A H -0.0450 0.5004 0.7791 0.097 Uiso 1 1 calc R . .
C2 C -0.2151(6) 0.4857(2) 0.8822(6) 0.0776(16) Uani 1 1 d . . .
H2A H -0.2472 0.5177 0.9072 0.093 Uiso 1 1 calc R . .
C3 C -0.2684(5) 0.4394(2) 0.9064(6) 0.0720(14) Uani 1 1 d . . .
H3A H -0.3467 0.4334 0.9499 0.086 Uiso 1 1 calc R . .
C4 C -0.1965(5) 0.34978(18) 0.8564(5) 0.0560(11) Uani 1 1 d . . .
C5 C -0.3004(5) 0.32200(18) 0.9041(5) 0.0606(12) Uani 1 1 d . . .
H5A H -0.3715 0.3384 0.9421 0.073 Uiso 1 1 calc R . .
C6 C -0.2957(4) 0.26902(18) 0.8936(5) 0.0569(12) Uani 1 1 d . . .
C7 C -0.4100(5) 0.2375(2) 0.9426(6) 0.0697(14) Uani 1 1 d . . .
C8 C -0.1895(4) 0.24511(17) 0.8336(5) 0.0540(11) Uani 1 1 d . . .
H8A H -0.1861 0.2096 0.8235 0.065 Uiso 1 1 calc R . .
C9 C -0.0901(4) 0.27601(19) 0.7901(5) 0.0542(11) Uani 1 1 d . . .
C10 C 0.0602(5) 0.20901(19) 0.6994(5) 0.0649(13) Uani 1 1 d . . .
H10A H 0.0124 0.1792 0.7142 0.078 Uiso 1 1 calc R . .
C11 C 0.1793(5) 0.2120(2) 0.6426(6) 0.0754(15) Uani 1 1 d . . .
H11A H 0.2293 0.1850 0.6101 0.090 Uiso 1 1 calc R . .
C12 C 0.2109(5) 0.2639(2) 0.6431(6) 0.0755(15) Uani 1 1 d . . .
H12A H 0.2887 0.2772 0.6108 0.091 Uiso 1 1 calc R . .
C13 C -0.5032(7) 0.1545(2) 0.9511(8) 0.102(2) Uani 1 1 d . . .
H13A H -0.5924 0.1710 0.9155 0.122 Uiso 1 1 calc R A 1
H13B H -0.4888 0.1493 1.0693 0.122 Uiso 1 1 calc R A 1
C16 C -0.3696(11) 0.0221(4) 0.8394(14) 0.181(4) Uani 1 1 d . . .
H16A H -0.2793 0.0077 0.8785 0.272 Uiso 1 1 calc R B 1
H16B H -0.3856 0.0262 0.7219 0.272 Uiso 1 1 calc R B 1
H16C H -0.4384 -0.0004 0.8670 0.272 Uiso 1 1 calc R B 1
N1 N -0.0834(4) 0.42570(16) 0.7960(5) 0.0671(11) Uani 1 1 d . . .
N2 N -0.1879(4) 0.40302(15) 0.8564(5) 0.0581(10) Uani 1 1 d . . .
N3 N -0.0940(4) 0.32706(14) 0.8004(4) 0.0521(9) Uani 1 1 d . . .
N4 N 0.0240(4) 0.25763(15) 0.7305(4) 0.0560(9) Uani 1 1 d . . .
N5 N 0.1166(4) 0.29245(15) 0.6951(4) 0.0612(10) Uani 1 1 d . . .
N6 N 0.3218(6) 0.3928(2) 0.8522(8) 0.0950(15) Uani 1 1 d . . .
N7 N -0.0118(6) 0.4056(2) 0.3977(7) 0.0933(15) Uani 1 1 d . . .
O1 O 0.2116(4) 0.39512(15) 0.9033(5) 0.0887(11) Uani 1 1 d . . .
O2 O 0.4295(5) 0.4032(2) 0.9375(9) 0.176(3) Uani 1 1 d . . .
O3 O 0.3131(8) 0.3815(2) 0.7080(9) 0.176(3) Uani 1 1 d . . .
O4 O -0.0447(5) 0.36556(14) 0.4619(5) 0.0986(13) Uani 1 1 d . . .
O5 O -0.0404(6) 0.41024(16) 0.2483(5) 0.1281(18) Uani 1 1 d . . .
O6 O 0.0569(7) 0.4354(3) 0.4917(7) 0.192(3) Uani 1 1 d . . .
O7 O -0.3955(4) 0.18859(15) 0.9164(5) 0.0883(11) Uani 1 1 d . C .
O8 O -0.4995(4) 0.25707(14) 0.9988(6) 0.0954(12) Uani 1 1 d . . .
C14 C -0.5066(18) 0.1037(4) 0.869(2) 0.078(5) Uani 0.53(3) 1 d P C 1
H14A H -0.5815 0.0830 0.8941 0.094 Uiso 0.53(3) 1 calc PR C 1
H14B H -0.5218 0.1081 0.7506 0.094 Uiso 0.53(3) 1 calc PR C 1
C15 C -0.379(3) 0.0793(6) 0.928(4) 0.148(11) Uani 0.53(3) 1 d P C 1
H15A H -0.3660 0.0748 1.0463 0.178 Uiso 0.53(3) 1 calc PR C 1
H15B H -0.3051 0.1011 0.9065 0.178 Uiso 0.53(3) 1 calc PR C 1
C14' C -0.426(3) 0.1016(11) 0.972(4) 0.138(11) Uani 0.47(3) 1 d P C 2
H14C H -0.3330 0.1078 1.0356 0.166 Uiso 0.47(3) 1 calc PR C 2
H14D H -0.4720 0.0799 1.0392 0.166 Uiso 0.47(3) 1 calc PR C 2
C15' C -0.412(3) 0.0719(14) 0.826(3) 0.181(16) Uani 0.47(3) 1 d P C 2
H15C H -0.5020 0.0725 0.7516 0.217 Uiso 0.47(3) 1 calc PR C 2
H15D H -0.3489 0.0906 0.7726 0.217 Uiso 0.47(3) 1 calc PR C 2

loop_
_atom_site_aniso_label
_atom_site_aniso_U_11
_atom_site_aniso_U_22
_atom_site_aniso_U_33
_atom_site_aniso_U_23
_atom_site_aniso_U_13
_atom_site_aniso_U_12
Zn1 0.0578(4) 0.0728(5) 0.0658(4) 0.0059(3) 0.0235(3) -0.0028(3)
C1 0.079(4) 0.063(4) 0.104(4) 0.011(3) 0.030(3) 0.002(3)
C2 0.085(4) 0.053(3) 0.093(4) -0.029(3) 0.014(3) 0.006(3)
C3 0.059(3) 0.072(4) 0.085(4) -0.020(3) 0.015(3) 0.009(3)
C4 0.055(3) 0.056(3) 0.056(3) 0.003(2) 0.008(2) 0.010(2)
C5 0.050(3) 0.073(3) 0.063(3) 0.011(2) 0.023(2) 0.007(2)
C6 0.054(3) 0.061(3) 0.057(3) 0.018(2) 0.016(2) 0.002(2)
C7 0.063(3) 0.076(4) 0.072(3) 0.003(3) 0.017(3) -0.010(3)
C8 0.058(3) 0.047(3) 0.056(3) -0.004(2) 0.010(2) 0.000(2)
C9 0.044(2) 0.073(3) 0.046(2) -0.005(2) 0.010(2) 0.007(2)
C10 0.079(4) 0.060(3) 0.055(3) -0.015(2) 0.013(3) 0.006(3)
C11 0.075(4) 0.089(4) 0.064(3) -0.023(3) 0.019(3) 0.019(3)
C12 0.054(3) 0.097(5) 0.080(4) -0.017(3) 0.023(3) 0.010(3)
C13 0.099(5) 0.081(4) 0.133(6) 0.040(4) 0.041(4) -0.009(4)
C16 0.213(11) 0.116(8) 0.226(12) -0.009(8) 0.073(8) -0.015(7)
N1 0.062(3) 0.066(3) 0.077(3) 0.011(2) 0.025(2) 0.000(2)
N2 0.050(2) 0.060(3) 0.067(3) 0.009(2) 0.0185(18) 0.0061(19)
N3 0.053(2) 0.054(2) 0.053(2) -0.0062(17) 0.0192(17) 0.0013(18)
N4 0.055(2) 0.062(3) 0.054(2) -0.0064(19) 0.0178(18) 0.001(2)
N5 0.061(2) 0.067(3) 0.059(2) 0.000(2) 0.0212(19) 0.006(2)
N6 0.089(4) 0.084(4) 0.118(5) 0.008(3) 0.036(4) -0.003(3)
N7 0.111(4) 0.106(4) 0.069(3) -0.002(3) 0.032(3) -0.014(3)
O1 0.060(2) 0.104(3) 0.110(3) -0.028(2) 0.036(2) -0.009(2)
O2 0.056(3) 0.185(6) 0.277(8) -0.015(5) 0.007(4) -0.013(3)
O3 0.265(8) 0.132(5) 0.178(6) -0.036(4) 0.156(6) -0.072(4)
O4 0.158(4) 0.069(3) 0.077(3) 0.005(2) 0.043(3) -0.017(2)
O5 0.227(6) 0.093(3) 0.069(3) 0.018(2) 0.042(3) 0.010(3)
O6 0.239(7) 0.240(7) 0.120(4) -0.060(4) 0.087(4) -0.152(6)
O7 0.085(3) 0.072(3) 0.121(3) 0.002(2) 0.052(2) -0.016(2)
O8 0.072(2) 0.086(3) 0.144(3) -0.005(2) 0.058(2) -0.009(2)
C14 0.097(11) 0.050(7) 0.088(11) -0.041(6) 0.019(8) -0.020(7)
C15 0.150(18) 0.081(10) 0.19(2) -0.109(13) -0.019(15) 0.006(10)
C14' 0.16(2) 0.16(2) 0.089(17) 0.034(15) 0.021(16) -0.10(2)
C15' 0.22(3) 0.21(3) 0.125(18) -0.10(2) 0.069(17) -0.14(3)

loop_
_atom_type_symbol
_atom_type_description
_atom_type_scat_dispersion_real
_atom_type_scat_dispersion_imag
_atom_type_scat_source
C C 0.0033 0.0016 'International Tables Vol C Tables 4.2.6.8 and 6.1.1.4'
H H 0.0000 0.0000 'International Tables Vol C Tables 4.2.6.8 and 6.1.1.4'
N N 0.0061 0.0033 'International Tables Vol C Tables 4.2.6.8 and 6.1.1.4'
O O 0.0106 0.0060 'International Tables Vol C Tables 4.2.6.8 and 6.1.1.4'
Zn Zn 0.2839 1.4301 'International Tables Vol C Tables 4.2.6.8 and 6.1.1.4'

loop_
_geom_angle_atom_site_label_1
_geom_angle_atom_site_label_2
_geom_angle_atom_site_label_3
_geom_angle
_geom_angle_site_symmetry_1
_geom_angle_site_symmetry_3
O1 Zn1 O4 155.38(17) . .
O1 Zn1 N1 90.10(15) . .
O4 Zn1 N1 100.49(16) . .
O1 Zn1 N3 110.45(15) . .
O4 Zn1 N3 93.92(15) . .
N1 Zn1 N3 73.59(15) . .
O1 Zn1 N5 97.87(14) . .
O4 Zn1 N5 85.74(14) . .
N1 Zn1 N5 146.01(15) . .
N3 Zn1 N5 72.66(14) . .
O1 Zn1 O6 105.98(18) . .
O4 Zn1 O6 53.45(15) . .
N1 Zn1 O6 85.9(2) . .
N3 Zn1 O6 137.76(19) . .
N5 Zn1 O6 122.75(19) . .
N1 C1 C2 111.4(5) . .
N1 C1 H1A 124.3 . .
C2 C1 H1A 124.3 . .
C3 C2 C1 105.2(5) . .
C3 C2 H2A 127.4 . .
C1 C2 H2A 127.4 . .
C2 C3 N2 107.9(5) . .
C2 C3 H3A 126.0 . .
N2 C3 H3A 126.0 . .
N3 C4 C5 122.0(4) . .
N3 C4 N2 113.0(4) . .
C5 C4 N2 125.0(4) . .
C4 C5 C6 118.0(4) . .
C4 C5 H5A 121.0 . .
C6 C5 H5A 121.0 . .
C5 C6 C8 120.3(4) . .
C5 C6 C7 119.1(4) . .
C8 C6 C7 120.6(5) . .
O8 C7 O7 126.6(5) . .
O8 C7 C6 121.6(5) . .
O7 C7 C6 111.7(5) . .
C9 C8 C6 117.5(4) . .
C9 C8 H8A 121.2 . .
C6 C8 H8A 121.2 . .
N3 C9 C8 122.4(4) . .
N3 C9 N4 113.5(4) . .
C8 C9 N4 124.1(4) . .
N4 C10 C11 107.1(5) . .
N4 C10 H10A 126.4 . .
C11 C10 H10A 126.4 . .
C10 C11 C12 105.4(5) . .
C10 C11 H11A 127.3 . .
C12 C11 H11A 127.3 . .
N5 C12 C11 111.9(5) . .
N5 C12 H12A 124.0 . .
C11 C12 H12A 124.0 . .
O7 C13 C14 113.7(7) . .
O7 C13 C14' 101.4(9) . .
C14 C13 C14' 39.9(9) . .
O7 C13 H13A 108.8 . .
C14 C13 H13A 108.8 . .
C14' C13 H13A 144.7 . .
O7 C13 H13B 108.8 . .
C14 C13 H13B 108.8 . .
C14' C13 H13B 78.3 . .
H13A C13 H13B 107.7 . .
C15' C16 C15 30.8(13) . .
C15' C16 H16A 130.6 . .
C15 C16 H16A 109.5 . .
C15' C16 H16B 80.2 . .
C15 C16 H16B 109.5 . .
H16A C16 H16B 109.5 . .
C15' C16 H16C 112.2 . .
C15 C16 H16C 109.5 . .
H16A C16 H16C 109.5 . .
H16B C16 H16C 109.5 . .
C1 N1 N2 105.3(4) . .
C1 N1 Zn1 139.7(4) . .
N2 N1 Zn1 115.1(3) . .
C3 N2 N1 110.1(4) . .
C3 N2 C4 131.1(4) . .
N1 N2 C4 118.7(4) . .
C9 N3 C4 119.9(4) . .
C9 N3 Zn1 120.5(3) . .
C4 N3 Zn1 119.5(3) . .
C10 N4 N5 111.4(4) . .
C10 N4 C9 130.4(4) . .
N5 N4 C9 118.2(4) . .
C12 N5 N4 104.1(4) . .
C12 N5 Zn1 140.7(4) . .
N4 N5 Zn1 114.6(3) . .
O2 N6 O3 121.1(7) . .
O2 N6 O1 121.7(7) . .
O3 N6 O1 117.1(7) . .
O6 N7 O5 125.1(6) . .
O6 N7 O4 115.1(6) . .
O5 N7 O4 119.5(6) . .
N6 O1 Zn1 107.1(4) . .
N7 O4 Zn1 103.2(4) . .
N7 O6 Zn1 88.1(4) . .
C7 O7 C13 116.9(4) . .
C15 C14 C13 108.1(16) . .
C15 C14 H14A 110.1 . .
C13 C14 H14A 110.1 . .
C15 C14 H14B 110.1 . .
C13 C14 H14B 110.1 . .
H14A C14 H14B 108.4 . .
C14 C15 C16 112.2(18) . .
C14 C15 H15A 109.2 . .
C16 C15 H15A 109.2 . .
C14 C15 H15B 109.2 . .
C16 C15 H15B 109.2 . .
H15A C15 H15B 107.9 . .
C15' C14' C13 120(2) . .
C15' C14' H14C 107.4 . .
C13 C14' H14C 107.4 . .
C15' C14' H14D 107.4 . .
C13 C14' H14D 107.4 . .
H14C C14' H14D 106.9 . .
C16 C15' C14' 121(2) . .
C16 C15' H15C 107.1 . .
C14' C15' H15C 107.1 . .
C16 C15' H15D 107.1 . .
C14' C15' H15D 107.1 . .
H15C C15' H15D 106.8 . .

loop_
_geom_bond_atom_site_label_1
_geom_bond_atom_site_label_2
_geom_bond_distance
_geom_bond_site_symmetry_2
Zn1 O1 2.055(4) .
Zn1 O4 2.109(4) .
Zn1 N1 2.145(4) .
Zn1 N3 2.145(4) .
Zn1 N5 2.205(4) .
Zn1 O6 2.437(6) .
C1 N1 1.312(6) .
C1 C2 1.399(7) .
C1 H1A 0.9300 .
C2 C3 1.347(7) .
C2 H2A 0.9300 .
C3 N2 1.355(5) .
C3 H3A 0.9300 .
C4 N3 1.335(5) .
C4 C5 1.377(6) .
C4 N2 1.388(6) .
C5 C6 1.383(6) .
C5 H5A 0.9300 .
C6 C8 1.396(6) .
C6 C7 1.517(6) .
C7 O8 1.194(6) .
C7 O7 1.304(6) .
C8 C9 1.373(6) .
C8 H8A 0.9300 .
C9 N3 1.332(5) .
C9 N4 1.403(5) .
C10 N4 1.354(5) .
C10 C11 1.356(6) .
C10 H10A 0.9300 .
C11 C12 1.386(7) .
C11 H11A 0.9300 .
C12 N5 1.330(6) .
C12 H12A 0.9300 .
C13 O7 1.458(6) .
C13 C14 1.482(12) .
C13 C14' 1.57(3) .
C13 H13A 0.9700 .
C13 H13B 0.9700 .
C16 C15' 1.36(4) .
C16 C15 1.670(15) .
C16 H16A 0.9600 .
C16 H16B 0.9600 .
C16 H16C 0.9600 .
N1 N2 1.369(5) .
N4 N5 1.362(5) .
N6 O2 1.180(6) .
N6 O3 1.216(7) .
N6 O1 1.248(6) .
N7 O6 1.204(6) .
N7 O5 1.218(6) .
N7 O4 1.242(6) .
C14 C15 1.40(4) .
C14 H14A 0.9700 .
C14 H14B 0.9700 .
C15 H15A 0.9700 .
C15 H15B 0.9700 .
C14' C15' 1.46(5) .
C14' H14C 0.9700 .
C14' H14D 0.9700 .
C15' H15C 0.9700 .
C15' H15D 0.9700 .

loop_
_geom_torsion_atom_site_label_1
_geom_torsion_atom_site_label_2
_geom_torsion_atom_site_label_3
_geom_torsion_atom_site_label_4
_geom_torsion
_geom_torsion_site_symmetry_1
_geom_torsion_site_symmetry_2
_geom_torsion_site_symmetry_3
_geom_torsion_site_symmetry_4
N1 C1 C2 C3 -1.3(6) . . . .
C1 C2 C3 N2 1.5(6) . . . .
N3 C4 C5 C6 0.5(7) . . . .
N2 C4 C5 C6 178.6(4) . . . .
C4 C5 C6 C8 -1.1(7) . . . .
C4 C5 C6 C7 -179.0(4) . . . .
C5 C6 C7 O8 -4.4(7) . . . .
C8 C6 C7 O8 177.7(5) . . . .
C5 C6 C7 O7 176.1(4) . . . .
C8 C6 C7 O7 -1.8(6) . . . .
C5 C6 C8 C9 1.5(6) . . . .
C7 C6 C8 C9 179.3(4) . . . .
C6 C8 C9 N3 -1.3(6) . . . .
C6 C8 C9 N4 178.9(4) . . . .
N4 C10 C11 C12 0.4(5) . . . .
C10 C11 C12 N5 -0.7(6) . . . .
C2 C1 N1 N2 0.5(6) . . . .
C2 C1 N1 Zn1 -178.6(3) . . . .
O1 Zn1 N1 C1 67.0(5) . . . .
O4 Zn1 N1 C1 -90.6(5) . . . .
N3 Zn1 N1 C1 178.4(5) . . . .
N5 Zn1 N1 C1 171.4(4) . . . .
O6 Zn1 N1 C1 -39.0(5) . . . .
O1 Zn1 N1 N2 -112.0(3) . . . .
O4 Zn1 N1 N2 90.4(3) . . . .
N3 Zn1 N1 N2 -0.7(3) . . . .
N5 Zn1 N1 N2 -7.6(4) . . . .
O6 Zn1 N1 N2 142.0(3) . . . .
C2 C3 N2 N1 -1.3(5) . . . .
C2 C3 N2 C4 179.3(4) . . . .
C1 N1 N2 C3 0.5(5) . . . .
Zn1 N1 N2 C3 179.8(3) . . . .
C1 N1 N2 C4 180.0(4) . . . .
Zn1 N1 N2 C4 -0.7(5) . . . .
N3 C4 N2 C3 -178.3(4) . . . .
C5 C4 N2 C3 3.4(7) . . . .
N3 C4 N2 N1 2.4(5) . . . .
C5 C4 N2 N1 -176.0(4) . . . .
C8 C9 N3 C4 0.7(6) . . . .
N4 C9 N3 C4 -179.5(3) . . . .
C8 C9 N3 Zn1 -174.9(3) . . . .
N4 C9 N3 Zn1 4.9(5) . . . .
C5 C4 N3 C9 -0.3(6) . . . .
N2 C4 N3 C9 -178.7(3) . . . .
C5 C4 N3 Zn1 175.4(3) . . . .
N2 C4 N3 Zn1 -3.0(5) . . . .
O1 Zn1 N3 C9 -98.5(3) . . . .
O4 Zn1 N3 C9 77.9(3) . . . .
N1 Zn1 N3 C9 177.7(3) . . . .
N5 Zn1 N3 C9 -6.4(3) . . . .
O6 Zn1 N3 C9 113.5(4) . . . .
O1 Zn1 N3 C4 85.9(3) . . . .
O4 Zn1 N3 C4 -97.8(3) . . . .
N1 Zn1 N3 C4 2.0(3) . . . .
N5 Zn1 N3 C4 178.0(3) . . . .
O6 Zn1 N3 C4 -62.1(4) . . . .
C11 C10 N4 N5 0.1(5) . . . .
C11 C10 N4 C9 179.7(4) . . . .
N3 C9 N4 C10 -178.0(4) . . . .
C8 C9 N4 C10 1.8(7) . . . .
N3 C9 N4 N5 1.6(5) . . . .
C8 C9 N4 N5 -178.6(4) . . . .
C11 C12 N5 N4 0.8(5) . . . .
C11 C12 N5 Zn1 -169.6(3) . . . .
C10 N4 N5 C12 -0.5(5) . . . .
C9 N4 N5 C12 179.8(4) . . . .
C10 N4 N5 Zn1 172.8(3) . . . .
C9 N4 N5 Zn1 -6.9(4) . . . .
O1 Zn1 N5 C12 -74.5(5) . . . .
O4 Zn1 N5 C12 81.0(5) . . . .
N1 Zn1 N5 C12 -176.6(4) . . . .
N3 Zn1 N5 C12 176.4(5) . . . .
O6 Zn1 N5 C12 40.2(5) . . . .
O1 Zn1 N5 N4 115.8(3) . . . .
O4 Zn1 N5 N4 -88.7(3) . . . .
N1 Zn1 N5 N4 13.7(4) . . . .
N3 Zn1 N5 N4 6.7(3) . . . .
O6 Zn1 N5 N4 -129.4(3) . . . .
O2 N6 O1 Zn1 -179.9(5) . . . .
O3 N6 O1 Zn1 3.4(6) . . . .
O4 Zn1 O1 N6 -30.6(6) . . . .
N1 Zn1 O1 N6 -146.8(4) . . . .
N3 Zn1 O1 N6 140.7(3) . . . .
N5 Zn1 O1 N6 66.3(4) . . . .
O6 Zn1 O1 N6 -61.1(4) . . . .
O6 N7 O4 Zn1 -2.8(7) . . . .
O5 N7 O4 Zn1 171.7(5) . . . .
O1 Zn1 O4 N7 -35.8(6) . . . .
N1 Zn1 O4 N7 78.3(4) . . . .
N3 Zn1 O4 N7 152.4(4) . . . .
N5 Zn1 O4 N7 -135.4(4) . . . .
O6 Zn1 O4 N7 1.6(4) . . . .
O5 N7 O6 Zn1 -171.7(6) . . . .
O4 N7 O6 Zn1 2.4(6) . . . .
O1 Zn1 O6 N7 163.2(4) . . . .
O4 Zn1 O6 N7 -1.6(4) . . . .
N1 Zn1 O6 N7 -107.9(5) . . . .
N3 Zn1 O6 N7 -47.9(6) . . . .
N5 Zn1 O6 N7 52.5(5) . . . .
O8 C7 O7 C13 3.4(8) . . . .
C6 C7 O7 C13 -177.1(4) . . . .
C14 C13 O7 C7 160.9(9) . . . .
C14' C13 O7 C7 -159.1(13) . . . .
O7 C13 C14 C15 61.3(19) . . . .
C14' C13 C14 C15 -18.0(18) . . . .
C13 C14 C15 C16 -178.4(13) . . . .
C15' C16 C15 C14 38(2) . . . .
O7 C13 C14' C15' -81(2) . . . .
C14 C13 C14' C15' 32(2) . . . .
C15 C16 C15' C14' -20(3) . . . .
C13 C14' C15' C16 -167.5(17) . . . .
